data_7009601
loop_
_publ_author_name
'Plater, M. John'
'Foreman, Mark R. St. J.'
'Gelbrich, Thomas'
'Coles, Simon J.'
'Hursthouse, Michael B.'

_publ_section_title
;
 Synthesis and characterisation of infinite co-ordination networks from
 flexible dipyridyl ligands and cadmium salts&#x200A;&#x2020;
;
_journal_issue 18
_journal_name_full 'Journal of the Chemical Society, Dalton Transactions'
_journal_page_first 3065
_journal_paper_doi 10.1039/b002251i
_journal_year 2000
_chemical_formula_sum 'C22 H20 Cd N6 O6'
_chemical_formula_weight 576.84
_chemical_name_systematic
; 
 ? 
;
_space_group_IT_number 14
_symmetry_cell_setting monoclinic
_symmetry_space_group_name_Hall '-P 2ybc'
_symmetry_space_group_name_H-M 'P 1 21/c 1'
_atom_sites_solution_hydrogens geom
_atom_sites_solution_primary direct
_atom_sites_solution_secondary difmap
_audit_creation_method SHELXL-97
_cell_angle_alpha 90.00
_cell_angle_beta 109.7609(5)
_cell_angle_gamma 90.00
_cell_formula_units_Z 2
_cell_length_a 7.3876(2)
_cell_length_b 16.7331(4)
_cell_length_c 9.6100(2)
_cell_measurement_temperature 150(2)
_cell_volume 1118.01(5)
_computing_structure_refinement 'SHELXL-97 (Sheldrick, 1997)'
_computing_structure_solution 'SHELXS-97 (Sheldrick, 1990)'
_diffrn_ambient_temperature 150(2)
_diffrn_measured_fraction_theta_full 0.962
_diffrn_measured_fraction_theta_max 0.962
_diffrn_radiation_monochromator graphite
_diffrn_radiation_source 'fine-focus sealed tube'
_diffrn_radiation_type MoK\a
_diffrn_radiation_wavelength 0.71073
_diffrn_reflns_av_R_equivalents 0.0375
_diffrn_reflns_av_sigmaI/netI 0.0250
_diffrn_reflns_limit_h_max 8
_diffrn_reflns_limit_h_min -9
_diffrn_reflns_limit_k_max 20
_diffrn_reflns_limit_k_min -20
_diffrn_reflns_limit_l_max 11
_diffrn_reflns_limit_l_min -11
_diffrn_reflns_number 9599
_diffrn_reflns_theta_full 26.25
_diffrn_reflns_theta_max 26.25
_diffrn_reflns_theta_min 2.56
_exptl_absorpt_coefficient_mu 1.030
_exptl_absorpt_correction_T_max 0.5769
_exptl_absorpt_correction_T_min 0.5769
_exptl_crystal_colour Colourless
_exptl_crystal_density_diffrn 1.714
_exptl_crystal_density_method 'not measured'
_exptl_crystal_description Block
_exptl_crystal_F_000 580
_exptl_crystal_size_max 0.60
_exptl_crystal_size_mid 0.60
_exptl_crystal_size_min 0.60
_refine_diff_density_max 0.310
_refine_diff_density_min -0.542
_refine_diff_density_rms 0.062
_refine_ls_extinction_coef 0.0166(9)
_refine_ls_extinction_expression Fc^*^=kFc[1+0.001xFc^2^\l^3^/sin(2\q)]^-1/4^
_refine_ls_extinction_method SHELXL
_refine_ls_goodness_of_fit_ref 1.058
_refine_ls_hydrogen_treatment mixed
_refine_ls_matrix_type full
_refine_ls_number_parameters 201
_refine_ls_number_reflns 2250
_refine_ls_number_restraints 0
_refine_ls_restrained_S_all 1.058
_refine_ls_R_factor_all 0.0226
_refine_ls_R_factor_gt 0.0201
_refine_ls_shift/su_max 0.002
_refine_ls_shift/su_mean 0.000
_refine_ls_structure_factor_coef Fsqd
_refine_ls_weighting_details 'w=1/[\s^2^(Fo^2^)+(0.0242P)^2^+0.5742P] where P=(Fo^2^+2Fc^2^)/3'
_refine_ls_weighting_scheme calc
_refine_ls_wR_factor_gt 0.0508
_refine_ls_wR_factor_ref 0.0518
_reflns_number_gt 2068
_reflns_number_total 2250
_reflns_threshold_expression >2sigma(I)
_cod_data_source_file b002251i.txt
_cod_data_source_block s92-1
_cod_depositor_comments
;
The following automatic conversions were performed:
'_symmetry_cell_setting' value 'Monoclinic' changed to 'monoclinic'
according to '/home/saulius/struct/CIF-dictionaries/cif_core.dic'
dictionary named 'cif_core.dic' version 2.4.1 from 2010-06-29.

Automatic conversion script
Id: cif_fix_enum 1527 2010-12-29 10:47:43Z saulius 

The following automatic conversions were performed:

'_refine_ls_weighting_scheme' value 'calc
w=1/[\s^2^(Fo^2^)+(0.0242P)^2^+0.5742P] where P=(Fo^2^+2Fc^2^)/3' was
changed to 'calc'. New tag '_refine_ls_weighting_details' was
created. The value of the new tag was set to
'w=1/[\s^2^(Fo^2^)+(0.0242P)^2^+0.5742P] where P=(Fo^2^+2Fc^2^)/3'.

Automatic conversion script
Id: cif_fix_values 3143 2015-03-26 13:38:13Z robertas 
;
_cod_original_sg_symbol_H-M P2(1)/c
_cod_database_code 7009601

loop_
_symmetry_equiv_pos_as_xyz
'x, y, z'
'-x, y+1/2, -z+1/2'
'-x, -y, -z'
'x, -y-1/2, z-1/2'

loop_
_atom_site_label
_atom_site_type_symbol
_atom_site_fract_x
_atom_site_fract_y
_atom_site_fract_z
_atom_site_U_iso_or_equiv
_atom_site_adp_type
_atom_site_occupancy
_atom_site_calc_flag
_atom_site_refinement_flags
_atom_site_disorder_assembly
_atom_site_disorder_group
Cd1 Cd 0.0000 0.5000 0.5000 0.01459(9) Uani 1 d S . .
N1 N 0.14786(19) 0.62275(8) 0.49782(15) 0.0181(3) Uani 1 d . . .
N2 N 0.76836(19) 0.95643(8) 0.77568(15) 0.0174(3) Uani 1 d . . .
N3 N 0.1981(2) 0.40910(9) 0.28895(16) 0.0211(3) Uani 1 d . . .
O1 O 0.23246(18) 0.43557(8) 0.42072(14) 0.0285(3) Uani 1 d . . .
O2 O 0.0902(2) 0.44635(9) 0.18239(16) 0.0373(3) Uani 1 d . . .
O3 O 0.2755(2) 0.34649(9) 0.27283(16) 0.0454(4) Uani 1 d . . .
C1 C 0.0587(3) 0.69135(12) 0.5074(2) 0.0237(4) Uani 1 d . . .
H1 H -0.053(3) 0.6863(12) 0.533(2) 0.021(5) Uiso 1 d . . .
C2 C 0.1189(3) 0.76481(11) 0.4754(2) 0.0230(4) Uani 1 d . . .
H2 H 0.052(3) 0.8091(14) 0.478(2) 0.032(6) Uiso 1 d . . .
C3 C 0.2787(2) 0.76985(10) 0.43059(17) 0.0182(3) Uani 1 d . . .
C4 C 0.3727(3) 0.69967(11) 0.4233(2) 0.0231(4) Uani 1 d . . .
H4 H 0.484(3) 0.7003(13) 0.394(2) 0.033(6) Uiso 1 d . . .
C5 C 0.3043(2) 0.62807(11) 0.4572(2) 0.0216(4) Uani 1 d . . .
H5 H 0.367(3) 0.5803(13) 0.450(2) 0.026(5) Uiso 1 d . . .
C6 C 0.3473(3) 0.84956(11) 0.39355(19) 0.0212(4) Uani 1 d . . .
H6A H 0.243(3) 0.8845(14) 0.358(2) 0.029(6) Uiso 1 d . . .
H6B H 0.407(3) 0.8429(12) 0.317(2) 0.023(5) Uiso 1 d . . .
C7 C 0.4935(2) 0.88692(10) 0.52846(18) 0.0167(3) Uani 1 d . . .
C8 C 0.6889(2) 0.87501(11) 0.5588(2) 0.0210(4) Uani 1 d . . .
H8 H 0.732(3) 0.8436(14) 0.499(2) 0.035(6) Uiso 1 d . . .
C9 C 0.8195(3) 0.91060(11) 0.68079(19) 0.0212(4) Uani 1 d . . .
H9 H 0.951(3) 0.9032(12) 0.700(2) 0.021(5) Uiso 1 d . . .
C10 C 0.5789(2) 0.96778(11) 0.74593(19) 0.0191(3) Uani 1 d . . .
H10 H 0.546(4) 1.0041(10) 0.811(3) 0.022(6) Uiso 1 d . . .
C11 C 0.4391(2) 0.93490(10) 0.62537(19) 0.0195(4) Uani 1 d . . .
H11 H 0.314(3) 0.9465(12) 0.611(2) 0.026(5) Uiso 1 d . . .

loop_
_atom_site_aniso_label
_atom_site_aniso_U_11
_atom_site_aniso_U_22
_atom_site_aniso_U_33
_atom_site_aniso_U_23
_atom_site_aniso_U_13
_atom_site_aniso_U_12
Cd1 0.01354(12) 0.01319(12) 0.01639(12) 0.00124(5) 0.00421(8) -0.00079(6)
N1 0.0161(7) 0.0185(7) 0.0190(7) 0.0005(6) 0.0052(5) -0.0023(6)
N2 0.0175(7) 0.0170(7) 0.0180(7) 0.0003(6) 0.0063(6) -0.0019(6)
N3 0.0192(7) 0.0234(8) 0.0239(8) -0.0022(6) 0.0114(6) -0.0024(6)
O1 0.0253(7) 0.0356(8) 0.0276(7) -0.0135(6) 0.0129(6) -0.0031(6)
O2 0.0356(8) 0.0381(8) 0.0358(8) 0.0089(7) 0.0088(6) 0.0111(7)
O3 0.0606(10) 0.0421(9) 0.0287(8) -0.0072(7) 0.0088(7) 0.0267(8)
C1 0.0191(8) 0.0239(10) 0.0305(10) -0.0001(8) 0.0117(7) -0.0007(8)
C2 0.0214(9) 0.0178(9) 0.0316(10) -0.0005(7) 0.0111(8) 0.0002(7)
C3 0.0162(8) 0.0208(9) 0.0137(8) 0.0000(6) -0.0003(6) -0.0046(7)
C4 0.0179(8) 0.0248(9) 0.0285(9) 0.0012(7) 0.0104(7) -0.0018(7)
C5 0.0185(8) 0.0194(9) 0.0271(9) 0.0010(7) 0.0079(7) 0.0012(7)
C6 0.0201(9) 0.0212(9) 0.0191(8) 0.0036(7) 0.0024(7) -0.0047(7)
C7 0.0177(8) 0.0134(8) 0.0175(8) 0.0056(6) 0.0039(7) -0.0027(6)
C8 0.0190(8) 0.0231(9) 0.0215(9) -0.0048(7) 0.0078(7) -0.0016(7)
C9 0.0159(8) 0.0267(9) 0.0217(9) -0.0027(7) 0.0071(7) 0.0005(7)
C10 0.0198(8) 0.0176(9) 0.0219(8) 0.0009(7) 0.0096(7) 0.0018(7)
C11 0.0145(8) 0.0210(9) 0.0233(8) 0.0030(7) 0.0070(7) 0.0002(7)

loop_
_atom_type_symbol
_atom_type_description
_atom_type_scat_dispersion_real
_atom_type_scat_dispersion_imag
_atom_type_scat_source
C C 0.0033 0.0016 'International Tables Vol C Tables 4.2.6.8 and 6.1.1.4'
H H 0.0000 0.0000 'International Tables Vol C Tables 4.2.6.8 and 6.1.1.4'
N N 0.0061 0.0033 'International Tables Vol C Tables 4.2.6.8 and 6.1.1.4'
O O 0.0106 0.0060 'International Tables Vol C Tables 4.2.6.8 and 6.1.1.4'
Cd Cd -0.8075 1.2024 'International Tables Vol C Tables 4.2.6.8 and 6.1.1.4'

loop_
_geom_angle_atom_site_label_1
_geom_angle_atom_site_label_2
_geom_angle_atom_site_label_3
_geom_angle
_geom_angle_site_symmetry_1
_geom_angle_site_symmetry_3
_geom_angle_publ_flag
N1 Cd1 N1 180.0 . 3_566 ?
N1 Cd1 O1 89.70(5) . 3_566 ?
N1 Cd1 O1 90.30(5) 3_566 3_566 ?
N1 Cd1 O1 90.30(5) . . ?
N1 Cd1 O1 89.70(5) 3_566 . ?
O1 Cd1 O1 180.0 3_566 . ?
N1 Cd1 N2 85.25(5) . 4_475 ?
N1 Cd1 N2 94.75(5) 3_566 4_475 ?
O1 Cd1 N2 76.86(5) 3_566 4_475 ?
O1 Cd1 N2 103.14(5) . 4_475 ?
N1 Cd1 N2 94.75(5) . 2_646 ?
N1 Cd1 N2 85.25(5) 3_566 2_646 ?
O1 Cd1 N2 103.14(5) 3_566 2_646 ?
O1 Cd1 N2 76.86(5) . 2_646 ?
N2 Cd1 N2 180.0 4_475 2_646 ?
C5 N1 C1 116.99(15) . . ?
C5 N1 Cd1 120.91(11) . . ?
C1 N1 Cd1 120.74(11) . . ?
C9 N2 C10 116.67(15) . . ?
C9 N2 Cd1 120.82(11) . 2_656 ?
C10 N2 Cd1 122.01(11) . 2_656 ?
O3 N3 O2 121.62(15) . . ?
O3 N3 O1 118.27(15) . . ?
O2 N3 O1 120.11(15) . . ?
N3 O1 Cd1 123.59(10) . . ?
N1 C1 C2 123.06(16) . . ?
N1 C1 H1 115.8(12) . . ?
C2 C1 H1 121.1(12) . . ?
C1 C2 C3 119.72(17) . . ?
C1 C2 H2 120.6(15) . . ?
C3 C2 H2 119.6(15) . . ?
C4 C3 C2 117.37(16) . . ?
C4 C3 C6 121.69(15) . . ?
C2 C3 C6 120.94(16) . . ?
C3 C4 C5 119.76(16) . . ?
C3 C4 H4 120.3(13) . . ?
C5 C4 H4 119.9(13) . . ?
N1 C5 C4 123.09(16) . . ?
N1 C5 H5 117.4(13) . . ?
C4 C5 H5 119.5(13) . . ?
C3 C6 C7 111.20(14) . . ?
C3 C6 H6A 109.7(13) . . ?
C7 C6 H6A 108.2(14) . . ?
C3 C6 H6B 110.3(12) . . ?
C7 C6 H6B 108.5(12) . . ?
H6A C6 H6B 108.8(18) . . ?
C8 C7 C11 117.33(16) . . ?
C8 C7 C6 120.72(16) . . ?
C11 C7 C6 121.95(15) . . ?
C9 C8 C7 119.76(16) . . ?
C9 C8 H8 119.3(14) . . ?
C7 C8 H8 120.9(14) . . ?
N2 C9 C8 123.35(16) . . ?
N2 C9 H9 117.3(12) . . ?
C8 C9 H9 119.4(12) . . ?
N2 C10 C11 123.53(16) . . ?
N2 C10 H10 115.4(15) . . ?
C11 C10 H10 120.9(15) . . ?
C10 C11 C7 119.34(15) . . ?
C10 C11 H11 118.4(13) . . ?
C7 C11 H11 122.2(13) . . ?

loop_
_geom_bond_atom_site_label_1
_geom_bond_atom_site_label_2
_geom_bond_distance
_geom_bond_site_symmetry_2
_geom_bond_publ_flag
Cd1 N1 2.3297(14) . ?
Cd1 N1 2.3297(14) 3_566 ?
Cd1 O1 2.3616(12) 3_566 ?
Cd1 O1 2.3616(12) . ?
Cd1 N2 2.3691(14) 4_475 ?
Cd1 N2 2.3691(14) 2_646 ?
N1 C5 1.342(2) . ?
N1 C1 1.342(2) . ?
N2 C9 1.340(2) . ?
N2 C10 1.344(2) . ?
N2 Cd1 2.3691(14) 2_656 ?
N3 O3 1.228(2) . ?
N3 O2 1.233(2) . ?
N3 O1 1.2833(19) . ?
C1 C2 1.377(3) . ?
C1 H1 0.94(2) . ?
C2 C3 1.390(2) . ?
C2 H2 0.90(2) . ?
C3 C4 1.378(3) . ?
C3 C6 1.511(2) . ?
C4 C5 1.381(2) . ?
C4 H4 0.96(2) . ?
C5 H5 0.94(2) . ?
C6 C7 1.514(2) . ?
C6 H6A 0.93(2) . ?
C6 H6B 0.98(2) . ?
C7 C8 1.387(2) . ?
C7 C11 1.388(2) . ?
C8 C9 1.377(3) . ?
C8 H8 0.91(2) . ?
C9 H9 0.94(2) . ?
C10 C11 1.379(2) . ?
C10 H10 0.96(2) . ?
C11 H11 0.91(2) . ?
